data_4020555
loop_
_publ_author_name
'Rosalice M. Silva'
'Mark D. Smith'
'James R. Gardinier'

_publ_section_title
;
 Unexpected New Chemistry of the Bis(thioimidazolyl)methanes
;
_journal_name_full 'Journal of Organic Chemistry'
_journal_page_first 8755
_journal_page_last 8763
_journal_paper_doi 10.1021/jo051101o
_journal_volume 70
_journal_year 2005
_chemical_formula_moiety 'C9 H12 N4 S2'
_chemical_formula_sum 'C9 H12 N4 S2'
_chemical_formula_weight 240.35
_space_group_IT_number 43
_space_group_name_Hall 'F 2 -2d'
_space_group_name_H-M_alt 'F d d 2'
_symmetry_cell_setting orthorhombic
_symmetry_space_group_name_Hall 'F 2 -2d'
_symmetry_space_group_name_H-M 'F d d 2'
_cell_angle_alpha 90.00
_cell_angle_beta 90.00
_cell_angle_gamma 90.00
_cell_formula_units_Z 8
_cell_length_a 13.5218(10)
_cell_length_b 36.256(3)
_cell_length_c 4.4236(3)
_cell_measurement_temperature 150(1)
_cell_volume 2168.6(3)
_diffrn_ambient_temperature 150(1)
_exptl_crystal_density_diffrn 1.472
_cod_depositor_comments
;
The following automatic conversions were performed:
'_symmetry_cell_setting' value 'Orthorhombic' changed to 'orthorhombic'
according to '/home/saulius/struct/CIF-dictionaries/cif_core.dic'
dictionary named 'cif_core.dic' version 2.4.1 from 2010-06-29.

Automatic conversion script
Id: cif_fix_enum 1527 2010-12-29 10:47:43Z saulius 
;
_cod_database_code 4020555

loop_
_symmetry_equiv_pos_as_xyz
'x, y, z'
'-x, -y, z'
'x+1/4, -y+1/4, z+1/4'
'-x+1/4, y+1/4, z+1/4'
'x, y+1/2, z+1/2'
'-x, -y+1/2, z+1/2'
'x+1/4, -y+3/4, z+3/4'
'-x+1/4, y+3/4, z+3/4'
'x+1/2, y, z+1/2'
'-x+1/2, -y, z+1/2'
'x+3/4, -y+1/4, z+3/4'
'-x+3/4, y+1/4, z+3/4'
'x+1/2, y+1/2, z'
'-x+1/2, -y+1/2, z'
'x+3/4, -y+3/4, z+1/4'
'-x+3/4, y+3/4, z+1/4'

loop_
_atom_site_label
_atom_site_type_symbol
_atom_site_fract_x
_atom_site_fract_y
_atom_site_fract_z
_atom_site_U_iso_or_equiv
_atom_site_adp_type
_atom_site_occupancy
_atom_site_symmetry_multiplicity
_atom_site_calc_flag
_atom_site_refinement_flags
_atom_site_disorder_assembly
_atom_site_disorder_group
S1 S 0.14534(3) 0.813330(12) 0.63071(9) 0.02370(15) Uani 1 1 d . . .
C1 C 0.26613(14) 0.80344(5) 0.5831(4) 0.0195(4) Uani 1 1 d . . .
C2 C 0.40843(14) 0.77742(5) 0.4248(5) 0.0246(4) Uani 1 1 d . . .
H2 H 0.4533 0.7617 0.3216 0.033(7) Uiso 1 1 calc R . .
C3 C 0.43230(14) 0.80493(5) 0.6121(6) 0.0251(4) Uani 1 1 d . . .
H3 H 0.4973 0.8123 0.6670 0.033(6) Uiso 1 1 calc R . .
C4 C 0.33754(16) 0.85204(5) 0.9164(5) 0.0271(4) Uani 1 1 d . . .
H4A H 0.3347 0.8749 0.7991 0.043(7) Uiso 1 1 calc R . .
H4B H 0.3956 0.8525 1.0488 0.042(8) Uiso 1 1 calc R . .
H4C H 0.2776 0.8498 1.0394 0.032(7) Uiso 1 1 calc R . .
C5 C 0.2500 0.7500 0.2265(6) 0.0207(5) Uani 1 2 d S . .
H5 H 0.2038 0.7638 0.0947 0.021(5) Uiso 1 1 d R . .
N1 N 0.30592(11) 0.77610(4) 0.4090(4) 0.0188(3) Uani 1 1 d . . .
N2 N 0.34451(12) 0.82074(4) 0.7115(4) 0.0224(4) Uani 1 1 d . . .

loop_
_atom_site_aniso_label
_atom_site_aniso_U_11
_atom_site_aniso_U_22
_atom_site_aniso_U_33
_atom_site_aniso_U_23
_atom_site_aniso_U_13
_atom_site_aniso_U_12
S1 0.0199(2) 0.0261(2) 0.0250(3) -0.00183(19) 0.0010(2) 0.00426(17)
C1 0.0225(9) 0.0173(8) 0.0186(9) 0.0052(7) 0.0014(8) -0.0003(7)
C2 0.0194(9) 0.0235(8) 0.0309(12) 0.0043(8) 0.0051(9) 0.0029(7)
C3 0.0173(9) 0.0249(9) 0.0331(11) 0.0061(10) 0.0019(10) -0.0002(7)
C4 0.0335(10) 0.0232(9) 0.0246(10) -0.0022(9) -0.0040(9) -0.0021(7)
C5 0.0229(13) 0.0200(12) 0.0191(12) 0.000 0.000 0.0010(10)
N1 0.0188(7) 0.0174(6) 0.0203(7) 0.0019(6) 0.0030(7) 0.0007(6)
N2 0.0218(8) 0.0201(7) 0.0252(10) 0.0011(7) -0.0003(6) -0.0002(6)

loop_
_geom_bond_atom_site_label_1
_geom_bond_atom_site_label_2
_geom_bond_distance
_geom_bond_site_symmetry_2
_geom_bond_publ_flag
S1 C1 1.685(2) . ?
C1 N2 1.356(3) . ?
C1 N1 1.366(2) . ?
C2 C3 1.336(3) . ?
C2 N1 1.389(2) . ?
C2 H2 0.9500 . ?
C3 N2 1.390(3) . ?
C3 H3 0.9500 . ?
C4 N2 1.455(3) . ?
C4 H4A 0.9800 . ?
C4 H4B 0.9800 . ?
C4 H4C 0.9800 . ?
C5 N1 1.456(2) 14_565 ?
C5 N1 1.456(2) . ?
C5 H5 0.9900 . ?
